data_2217528
loop_
_publ_author_name
'Nazir, Saba'
'Khawar Rauf, M.'
'Ebihara, Masahiro'
'Hameed, Shahid'

_publ_section_title
;
 [4-(Methoxycarbonyl)benzyl]triphenylphosphonium bromide hemihydrate
;
_journal_coeditor_code HG2361
_journal_issue 2
_journal_name_full 'Acta Crystallographica Section E'
_journal_page_first o423
_journal_page_last o423
_journal_paper_doi 10.1107/S1600536808000184
_journal_volume 64
_journal_year 2008
_chemical_formula_iupac 'C27 H24 O2 P + , Br - , 0.5H2 O'
_chemical_formula_moiety 'C27 H24 O2 P + , Br - , 0.5H2 O'
_chemical_formula_sum 'C27 H25 Br O2.5 P'
_chemical_formula_weight 500.35
_chemical_name_systematic
;
[4-(Methoxycarbonyl)benzyl]triphenylphosphonium bromide hemihydrate
;
_space_group_IT_number 15
_symmetry_cell_setting monoclinic
_symmetry_space_group_name_Hall '-C 2yc'
_symmetry_space_group_name_H-M 'C 1 2/c 1'
_atom_sites_solution_hydrogens geom
_atom_sites_solution_primary direct
_atom_sites_solution_secondary difmap
_audit_creation_method SHELXL-97
_cell_angle_alpha 90.00
_cell_angle_beta 126.107(4)
_cell_angle_gamma 90.00
_cell_formula_units_Z 8
_cell_length_a 21.017(8)
_cell_length_b 14.045(5)
_cell_length_c 19.868(7)
_cell_measurement_reflns_used 7012
_cell_measurement_temperature 123(2)
_cell_measurement_theta_max 27.5
_cell_measurement_theta_min 3.1
_cell_volume 4738(3)
_computing_cell_refinement 'CrystalClear (Molecular Structure Corporation & Rigaku, 2001)'
_computing_data_collection 'CrystalClear (Molecular Structure Corporation & Rigaku, 2001)'
_computing_data_reduction 'TEXSAN (Molecular Structure Corporation & Rigaku, 2004)'
_computing_molecular_graphics 'ORTEPII (Johnson, 1976)'
_computing_publication_material
;
SHELXL97 (Sheldrick, 2008) and
TEXSAN (Molecular Structure Corporation & Rigaku, 2004)
;
_computing_structure_refinement 'SHELXL97 (Sheldrick, 2008)'
_computing_structure_solution 'SIR97 (Altomare <i>et al.</i>,  1999)'
_diffrn_ambient_temperature 123(2)
_diffrn_measured_fraction_theta_full 0.996
_diffrn_measured_fraction_theta_max 0.996
_diffrn_measurement_device_type 'Rigaku/MSC Mercury CCD'
_diffrn_measurement_method \w
_diffrn_radiation_monochromator graphite
_diffrn_radiation_type MoK\a
_diffrn_radiation_wavelength 0.71070
_diffrn_reflns_av_R_equivalents 0.0379
_diffrn_reflns_av_sigmaI/netI 0.0372
_diffrn_reflns_limit_h_max 25
_diffrn_reflns_limit_h_min -27
_diffrn_reflns_limit_k_max 17
_diffrn_reflns_limit_k_min -18
_diffrn_reflns_limit_l_max 25
_diffrn_reflns_limit_l_min -18
_diffrn_reflns_number 18847
_diffrn_reflns_theta_full 27.48
_diffrn_reflns_theta_max 27.48
_diffrn_reflns_theta_min 3.17
_exptl_absorpt_coefficient_mu 1.826
_exptl_absorpt_correction_T_max 0.520
_exptl_absorpt_correction_T_min 0.404
_exptl_absorpt_correction_type integration
_exptl_absorpt_process_details '(ABSCOR; Higashi, 1999)'
_exptl_crystal_colour Colorless
_exptl_crystal_density_diffrn 1.403
_exptl_crystal_density_method 'not measured'
_exptl_crystal_description Block
_exptl_crystal_F_000 2056
_exptl_crystal_size_max 0.40
_exptl_crystal_size_mid 0.31
_exptl_crystal_size_min 0.22
_refine_diff_density_max 0.507
_refine_diff_density_min -0.526
_refine_ls_extinction_method none
_refine_ls_goodness_of_fit_ref 1.153
_refine_ls_hydrogen_treatment mixed
_refine_ls_matrix_type full
_refine_ls_number_parameters 290
_refine_ls_number_reflns 5425
_refine_ls_number_restraints 0
_refine_ls_restrained_S_all 1.153
_refine_ls_R_factor_all 0.0504
_refine_ls_R_factor_gt 0.0434
_refine_ls_shift/su_max 0.001
_refine_ls_shift/su_mean 0.000
_refine_ls_structure_factor_coef Fsqd
_refine_ls_weighting_details 'calc w=1/[\s^2^(Fo^2^)+(0.0133P)^2^+10.1118P] where P=(Fo^2^+2Fc^2^)/3'
_refine_ls_weighting_scheme calc
_refine_ls_wR_factor_gt 0.0767
_refine_ls_wR_factor_ref 0.0790
_reflns_number_gt 5022
_reflns_number_total 5425
_reflns_threshold_expression I>2\s(I)
_cod_data_source_file hg2361.cif
_cod_data_source_block I
_cod_original_sg_symbol_H-M 'C 2/c'
_cod_original_formula_sum 'C27 H25 Br O2.50 P'
_cod_database_code 2217528
_cod_database_fobs_code 2217528

loop_
_symmetry_equiv_pos_as_xyz
'x, y, z'
'-x, y, -z+1/2'
'x+1/2, y+1/2, z'
'-x+1/2, y+1/2, -z+1/2'
'-x, -y, -z'
'x, -y, z-1/2'
'-x+1/2, -y+1/2, -z'
'x+1/2, -y+1/2, z-1/2'

loop_
_atom_site_type_symbol
_atom_site_label
_atom_site_fract_x
_atom_site_fract_y
_atom_site_fract_z
_atom_site_U_iso_or_equiv
_atom_site_adp_type
_atom_site_calc_flag
_atom_site_refinement_flags
_atom_site_occupancy
P P1 0.31029(3) 0.44471(4) 0.32117(3) 0.01545(12) Uani d . 1
C C1 0.41411(12) 0.41713(15) 0.38823(13) 0.0174(4) Uani d . 1
H H1A 0.4424 0.4655 0.3789 0.021 Uiso calc R 1
H H1B 0.4324 0.4234 0.4468 0.021 Uiso calc R 1
C C2 0.43759(12) 0.32001(16) 0.37752(12) 0.0181(4) Uani d . 1
C C3 0.42000(13) 0.23839(16) 0.40364(13) 0.0206(5) Uani d . 1
H H3 0.3909 0.2438 0.4261 0.025 Uiso calc R 1
C C4 0.44456(13) 0.14960(17) 0.39714(14) 0.0222(5) Uani d . 1
H H4 0.4314 0.0945 0.4143 0.027 Uiso calc R 1
C C5 0.48845(12) 0.14061(16) 0.36557(13) 0.0205(5) Uani d . 1
C C6 0.50870(13) 0.22217(18) 0.34252(14) 0.0249(5) Uani d . 1
H H6 0.5408 0.2170 0.3235 0.030 Uiso calc R 1
C C7 0.48255(13) 0.31103(18) 0.34700(14) 0.0241(5) Uani d . 1
H H7 0.4953 0.3660 0.3292 0.029 Uiso calc R 1
C C8 0.51658(13) 0.04628(18) 0.35787(14) 0.0260(5) Uani d . 1
O O1 0.56546(10) 0.03619(14) 0.34485(11) 0.0341(4) Uani d . 1
O O2 0.48183(10) -0.02626(12) 0.36867(12) 0.0343(4) Uani d . 1
C C9 0.50683(18) -0.1213(2) 0.3647(2) 0.0495(8) Uani d . 1
H H9A 0.4922 -0.1329 0.3085 0.074 Uiso calc R 1
H H9B 0.4811 -0.1685 0.3776 0.074 Uiso calc R 1
H H9C 0.5641 -0.1266 0.4052 0.074 Uiso calc R 1
C C10 0.27533(12) 0.45605(15) 0.21423(13) 0.0167(4) Uani d . 1
C C11 0.19410(13) 0.45949(17) 0.15136(13) 0.0217(5) Uani d . 1
H H11 0.1578 0.4523 0.1648 0.026 Uiso calc R 1
C C12 0.16704(14) 0.47353(17) 0.06923(14) 0.0252(5) Uani d . 1
H H12 0.1120 0.4762 0.0265 0.030 Uiso calc R 1
C C13 0.21980(14) 0.48367(16) 0.04915(14) 0.0240(5) Uani d . 1
H H13 0.2008 0.4929 -0.0072 0.029 Uiso calc R 1
C C14 0.30000(14) 0.48039(17) 0.11111(14) 0.0243(5) Uani d . 1
H H14 0.3361 0.4875 0.0974 0.029 Uiso calc R 1
C C15 0.32787(13) 0.46655(16) 0.19402(13) 0.0212(5) Uani d . 1
H H15 0.3830 0.4643 0.2366 0.025 Uiso calc R 1
C C16 0.29724(13) 0.55555(15) 0.35705(13) 0.0182(4) Uani d . 1
C C17 0.22172(14) 0.58176(18) 0.33081(17) 0.0311(6) Uani d . 1
H H17 0.1780 0.5419 0.2939 0.037 Uiso calc R 1
C C18 0.21096(16) 0.66619(19) 0.35887(18) 0.0363(6) Uani d . 1
H H18 0.1596 0.6842 0.3409 0.044 Uiso calc R 1
C C19 0.27431(15) 0.72433(17) 0.41278(15) 0.0280(5) Uani d . 1
H H19 0.2665 0.7816 0.4325 0.034 Uiso calc R 1
C C20 0.34886(14) 0.69949(17) 0.43800(14) 0.0253(5) Uani d . 1
H H20 0.3921 0.7402 0.4744 0.030 Uiso calc R 1
C C21 0.36103(13) 0.61531(17) 0.41050(13) 0.0221(5) Uani d . 1
H H21 0.4124 0.5984 0.4279 0.027 Uiso calc R 1
C C22 0.25177(12) 0.35735(15) 0.32766(13) 0.0171(4) Uani d . 1
C C23 0.24544(13) 0.36231(17) 0.39383(14) 0.0223(5) Uani d . 1
H H23 0.2734 0.4097 0.4356 0.027 Uiso calc R 1
C C24 0.19816(14) 0.29762(18) 0.39790(15) 0.0265(5) Uani d . 1
H H24 0.1933 0.3011 0.4424 0.032 Uiso calc R 1
C C25 0.15793(14) 0.22790(18) 0.33766(16) 0.0281(5) Uani d . 1
H H25 0.1248 0.1846 0.3404 0.034 Uiso calc R 1
C C26 0.16576(15) 0.22106(18) 0.27322(16) 0.0287(5) Uani d . 1
H H26 0.1388 0.1725 0.2324 0.034 Uiso calc R 1
C C27 0.21322(13) 0.28556(16) 0.26844(14) 0.0230(5) Uani d . 1
H H27 0.2193 0.2806 0.2248 0.028 Uiso calc R 1
Br Br1 0.456153(14) 0.381335(18) 0.588418(14) 0.02564(7) Uani d . 1
O O3 0.5000 0.49982(19) 0.7500 0.0300(5) Uani d S 1
H H3O 0.485(2) 0.455(3) 0.702(2) 0.090(14) Uiso d . 1

loop_
_atom_site_aniso_label
_atom_site_aniso_U_11
_atom_site_aniso_U_22
_atom_site_aniso_U_33
_atom_site_aniso_U_12
_atom_site_aniso_U_13
_atom_site_aniso_U_23
P1 0.0136(2) 0.0170(3) 0.0155(2) -0.0005(2) 0.0084(2) 0.0006(2)
C1 0.0142(9) 0.0186(10) 0.0169(10) -0.0006(8) 0.0077(8) 0.0010(8)
C2 0.0129(9) 0.0227(11) 0.0153(9) 0.0020(8) 0.0064(8) 0.0026(8)
C3 0.0206(11) 0.0213(11) 0.0230(11) -0.0003(9) 0.0146(9) 0.0007(9)
C4 0.0208(11) 0.0208(11) 0.0260(11) -0.0012(9) 0.0144(10) -0.0006(9)
C5 0.0146(10) 0.0261(12) 0.0147(10) 0.0029(8) 0.0053(8) -0.0020(8)
C6 0.0200(11) 0.0386(14) 0.0201(10) 0.0080(10) 0.0140(9) 0.0060(10)
C7 0.0208(11) 0.0294(13) 0.0227(11) 0.0054(10) 0.0132(9) 0.0101(10)
C8 0.0173(11) 0.0318(13) 0.0184(11) 0.0062(10) 0.0047(9) -0.0048(9)
O1 0.0263(9) 0.0428(11) 0.0333(9) 0.0090(8) 0.0176(8) -0.0058(8)
O2 0.0256(9) 0.0222(9) 0.0494(11) 0.0018(7) 0.0189(9) -0.0084(8)
C9 0.0380(16) 0.0257(14) 0.078(2) 0.0020(12) 0.0304(16) -0.0167(15)
C10 0.0177(10) 0.0144(10) 0.0174(10) 0.0010(8) 0.0100(9) 0.0024(8)
C11 0.0197(11) 0.0266(12) 0.0195(10) 0.0039(9) 0.0121(9) 0.0022(9)
C12 0.0204(11) 0.0298(13) 0.0185(10) 0.0031(10) 0.0077(9) 0.0019(9)
C13 0.0305(12) 0.0228(12) 0.0183(10) 0.0019(10) 0.0143(10) 0.0027(9)
C14 0.0291(12) 0.0274(12) 0.0231(11) -0.0023(10) 0.0190(10) 0.0021(9)
C15 0.0185(10) 0.0236(12) 0.0204(10) -0.0018(9) 0.0109(9) 0.0011(9)
C16 0.0186(10) 0.0171(10) 0.0188(10) 0.0007(8) 0.0110(9) 0.0012(8)
C17 0.0184(11) 0.0266(13) 0.0435(15) -0.0029(10) 0.0156(11) -0.0082(11)
C18 0.0274(13) 0.0282(14) 0.0588(18) 0.0024(11) 0.0283(13) -0.0050(12)
C19 0.0387(14) 0.0191(12) 0.0342(13) 0.0025(10) 0.0258(12) -0.0011(10)
C20 0.0260(12) 0.0220(12) 0.0203(11) -0.0020(9) 0.0094(10) -0.0039(9)
C21 0.0181(10) 0.0233(11) 0.0205(10) 0.0016(9) 0.0088(9) -0.0008(9)
C22 0.0144(10) 0.0180(11) 0.0182(10) -0.0003(8) 0.0092(8) 0.0013(8)
C23 0.0215(11) 0.0256(12) 0.0212(11) -0.0001(9) 0.0134(9) 0.0005(9)
C24 0.0284(12) 0.0319(13) 0.0268(12) 0.0044(10) 0.0205(10) 0.0072(10)
C25 0.0282(12) 0.0236(12) 0.0413(14) -0.0011(10) 0.0255(12) 0.0058(10)
C26 0.0308(13) 0.0243(12) 0.0350(13) -0.0084(10) 0.0217(11) -0.0059(10)
C27 0.0258(12) 0.0223(12) 0.0238(11) -0.0034(9) 0.0162(10) -0.0020(9)
Br1 0.02436(12) 0.03282(14) 0.02411(12) -0.00150(10) 0.01670(10) 0.00167(10)
O3 0.0276(13) 0.0313(14) 0.0331(13) 0.000 0.0190(11) 0.000

loop_
_atom_type_symbol
_atom_type_description
_atom_type_scat_dispersion_real
_atom_type_scat_dispersion_imag
_atom_type_scat_source
C C 0.0033 0.0016 'International Tables Vol C Tables 4.2.6.8 and 6.1.1.4'
H H 0.0000 0.0000 'International Tables Vol C Tables 4.2.6.8 and 6.1.1.4'
O O 0.0106 0.0060 'International Tables Vol C Tables 4.2.6.8 and 6.1.1.4'
P P 0.1023 0.0942 'International Tables Vol C Tables 4.2.6.8 and 6.1.1.4'
Br Br -0.2901 2.4595 'International Tables Vol C Tables 4.2.6.8 and 6.1.1.4'

loop_
_geom_angle_atom_site_label_1
_geom_angle_atom_site_label_2
_geom_angle_atom_site_label_3
_geom_angle
C22 P1 C16 107.00(11)
C22 P1 C10 108.96(10)
C16 P1 C10 109.85(10)
C22 P1 C1 112.43(10)
C16 P1 C1 107.06(10)
C10 P1 C1 111.41(10)
C2 C1 P1 116.34(15)
C2 C1 H1A 108.2
P1 C1 H1A 108.2
C2 C1 H1B 108.2
P1 C1 H1B 108.2
H1A C1 H1B 107.4
C3 C2 C7 118.9(2)
C3 C2 C1 120.7(2)
C7 C2 C1 120.3(2)
C4 C3 C2 120.7(2)
C4 C3 H3 119.7
C2 C3 H3 119.7
C3 C4 C5 120.4(2)
C3 C4 H4 119.8
C5 C4 H4 119.8
C6 C5 C4 119.1(2)
C6 C5 C8 118.7(2)
C4 C5 C8 122.2(2)
C7 C6 C5 120.7(2)
C7 C6 H6 119.7
C5 C6 H6 119.7
C6 C7 C2 120.2(2)
C6 C7 H7 119.9
C2 C7 H7 119.9
O1 C8 O2 123.9(2)
O1 C8 C5 124.3(2)
O2 C8 C5 111.8(2)
C8 O2 C9 116.1(2)
O2 C9 H9A 109.5
O2 C9 H9B 109.5
H9A C9 H9B 109.5
O2 C9 H9C 109.5
H9A C9 H9C 109.5
H9B C9 H9C 109.5
C15 C10 C11 119.9(2)
C15 C10 P1 120.68(16)
C11 C10 P1 119.38(17)
C12 C11 C10 119.5(2)
C12 C11 H11 120.3
C10 C11 H11 120.3
C13 C12 C11 120.5(2)
C13 C12 H12 119.7
C11 C12 H12 119.7
C14 C13 C12 120.1(2)
C14 C13 H13 120.0
C12 C13 H13 120.0
C13 C14 C15 119.8(2)
C13 C14 H14 120.1
C15 C14 H14 120.1
C10 C15 C14 120.2(2)
C10 C15 H15 119.9
C14 C15 H15 119.9
C17 C16 C21 119.7(2)
C17 C16 P1 119.02(17)
C21 C16 P1 121.27(17)
C18 C17 C16 119.7(2)
C18 C17 H17 120.2
C16 C17 H17 120.2
C19 C18 C17 120.5(2)
C19 C18 H18 119.8
C17 C18 H18 119.8
C20 C19 C18 120.1(2)
C20 C19 H19 119.9
C18 C19 H19 119.9
C19 C20 C21 120.4(2)
C19 C20 H20 119.8
C21 C20 H20 119.8
C20 C21 C16 119.6(2)
C20 C21 H21 120.2
C16 C21 H21 120.2
C27 C22 C23 120.0(2)
C27 C22 P1 121.14(17)
C23 C22 P1 118.82(16)
C24 C23 C22 119.4(2)
C24 C23 H23 120.3
C22 C23 H23 120.3
C25 C24 C23 120.5(2)
C25 C24 H24 119.7
C23 C24 H24 119.7
C24 C25 C26 120.2(2)
C24 C25 H25 119.9
C26 C25 H25 119.9
C25 C26 C27 119.8(2)
C25 C26 H26 120.1
C27 C26 H26 120.1
C22 C27 C26 119.9(2)
C22 C27 H27 120.1
C26 C27 H27 120.1

loop_
_geom_bond_atom_site_label_1
_geom_bond_atom_site_label_2
_geom_bond_distance
P1 C22 1.795(2)
P1 C16 1.799(2)
P1 C10 1.800(2)
P1 C1 1.806(2)
C1 C2 1.508(3)
C1 H1A 0.9900
C1 H1B 0.9900
C2 C3 1.395(3)
C2 C7 1.397(3)
C3 C4 1.385(3)
C3 H3 0.9500
C4 C5 1.393(3)
C4 H4 0.9500
C5 C6 1.390(3)
C5 C8 1.495(3)
C6 C7 1.388(3)
C6 H6 0.9500
C7 H7 0.9500
C8 O1 1.207(3)
C8 O2 1.343(3)
O2 C9 1.454(3)
C9 H9A 0.9800
C9 H9B 0.9800
C9 H9C 0.9800
C10 C15 1.388(3)
C10 C11 1.401(3)
C11 C12 1.390(3)
C11 H11 0.9500
C12 C13 1.389(3)
C12 H12 0.9500
C13 C14 1.383(3)
C13 H13 0.9500
C14 C15 1.399(3)
C14 H14 0.9500
C15 H15 0.9500
C16 C17 1.397(3)
C16 C21 1.397(3)
C17 C18 1.384(4)
C17 H17 0.9500
C18 C19 1.381(4)
C18 H18 0.9500
C19 C20 1.379(4)
C19 H19 0.9500
C20 C21 1.388(3)
C20 H20 0.9500
C21 H21 0.9500
C22 C27 1.391(3)
C22 C23 1.399(3)
C23 C24 1.384(3)
C23 H23 0.9500
C24 C25 1.383(4)
C24 H24 0.9500
C25 C26 1.387(4)
C25 H25 0.9500
C26 C27 1.392(3)
C26 H26 0.9500
C27 H27 0.9500
O3 H3O 1.03(4)

loop_
_geom_hbond_atom_site_label_D
_geom_hbond_atom_site_label_H
_geom_hbond_atom_site_label_A
_geom_hbond_distance_DH
_geom_hbond_distance_HA
_geom_hbond_distance_DA
_geom_hbond_angle_DHA
O3 H3O Br1 1.03(4) 2.22(4) 3.2308(17) 169(3)

loop_
_geom_torsion_atom_site_label_1
_geom_torsion_atom_site_label_2
_geom_torsion_atom_site_label_3
_geom_torsion_atom_site_label_4
_geom_torsion
C22 P1 C1 C2 54.37(19)
C16 P1 C1 C2 171.59(16)
C10 P1 C1 C2 -68.29(19)
P1 C1 C2 C3 -71.4(2)
P1 C1 C2 C7 113.4(2)
C7 C2 C3 C4 -1.9(3)
C1 C2 C3 C4 -177.2(2)
C2 C3 C4 C5 1.1(3)
C3 C4 C5 C6 1.5(3)
C3 C4 C5 C8 179.7(2)
C4 C5 C6 C7 -3.1(3)
C8 C5 C6 C7 178.7(2)
C5 C6 C7 C2 2.2(3)
C3 C2 C7 C6 0.3(3)
C1 C2 C7 C6 175.6(2)
C6 C5 C8 O1 11.6(3)
C4 C5 C8 O1 -166.6(2)
C6 C5 C8 O2 -169.47(19)
C4 C5 C8 O2 12.3(3)
O1 C8 O2 C9 0.5(3)
C5 C8 O2 C9 -178.4(2)
C22 P1 C10 C15 -140.05(18)
C16 P1 C10 C15 103.04(19)
C1 P1 C10 C15 -15.4(2)
C22 P1 C10 C11 43.5(2)
C16 P1 C10 C11 -73.5(2)
C1 P1 C10 C11 168.08(17)
C15 C10 C11 C12 -0.1(3)
P1 C10 C11 C12 176.46(18)
C10 C11 C12 C13 0.3(4)
C11 C12 C13 C14 -0.4(4)
C12 C13 C14 C15 0.2(4)
C11 C10 C15 C14 -0.1(3)
P1 C10 C15 C14 -176.59(18)
C13 C14 C15 C10 0.0(4)
C22 P1 C16 C17 -43.1(2)
C10 P1 C16 C17 75.1(2)
C1 P1 C16 C17 -163.83(19)
C22 P1 C16 C21 136.78(19)
C10 P1 C16 C21 -105.09(19)
C1 P1 C16 C21 16.0(2)
C21 C16 C17 C18 -0.8(4)
P1 C16 C17 C18 179.1(2)
C16 C17 C18 C19 -0.3(4)
C17 C18 C19 C20 1.2(4)
C18 C19 C20 C21 -1.0(4)
C19 C20 C21 C16 -0.1(4)
C17 C16 C21 C20 1.0(3)
P1 C16 C21 C20 -178.90(17)
C16 P1 C22 C27 144.04(18)
C10 P1 C22 C27 25.3(2)
C1 P1 C22 C27 -98.69(19)
C16 P1 C22 C23 -36.1(2)
C10 P1 C22 C23 -154.78(17)
C1 P1 C22 C23 81.2(2)
C27 C22 C23 C24 -2.5(3)
P1 C22 C23 C24 177.58(17)
C22 C23 C24 C25 0.6(4)
C23 C24 C25 C26 1.2(4)
C24 C25 C26 C27 -1.1(4)
C23 C22 C27 C26 2.6(3)
P1 C22 C27 C26 -177.47(18)
C25 C26 C27 C22 -0.8(4)

loop_
_cod_related_entry_id
_cod_related_entry_database
_cod_related_entry_code
1 ChemSpider 30655437
